data_9017858
loop_
_publ_author_name
'Talla, D.'
'Wildner, M.'

_publ_section_title
;
 Investigation of the kieserite-szomolnokite solid-solution series, (Mg,Fe)SO4*H2O,
 with relevance to Mars: Crystal chemistry, FTIR, and Raman spectroscopy
 under ambient and martian temperature conditions
 Note: Sample Mg0.00Fe1.00
;
_journal_name_full 'American Mineralogist'
_journal_page_first 1732
_journal_page_last 1749
_journal_volume 104
_journal_year 2019
_chemical_compound_source Synthetic
_chemical_formula_sum 'Fe H2 O5 S'
_chemical_name_mineral Szomolnokite
_space_group_IT_number 15
_space_group_name_Hall '-C 2yc'
_space_group_name_H-M_alt 'C 1 2/c 1'
_symmetry_space_group_name_H-M 'C 1 2/c 1'
_cell_angle_alpha 90
_cell_angle_beta 118.612
_cell_angle_gamma 90
_cell_length_a 7.0862
_cell_length_b 7.5545
_cell_length_c 7.7801
_cell_formula_units_Z 4
_cell_volume 365.629
_database_code_amcsd 0021012
_exptl_crystal_density_diffrn 3.087
_cod_data_source_file inputs/fixed/split/05875.cif
_cod_data_source_block 05875
_cod_original_formula_sum 'Fe S O5 H2'
_cod_database_code 9017858

loop_
_space_group_symop_operation_xyz
x,y,z
1/2+x,1/2+y,z
x,-y,1/2+z
1/2+x,1/2-y,1/2+z
-x,y,1/2-z
1/2-x,1/2+y,1/2-z
-x,-y,-z
1/2-x,1/2-y,-z

loop_
_atom_site_aniso_label
_atom_site_aniso_U_11
_atom_site_aniso_U_22
_atom_site_aniso_U_33
_atom_site_aniso_U_12
_atom_site_aniso_U_13
_atom_site_aniso_U_23
Fe 0.00811 0.00931 0.00909 -0.00010 0.00384 0.00089
S 0.00570 0.00730 0.00910 0.00000 0.00312 0.00000
O1 0.00912 0.01700 0.01770 0.00440 0.00508 0.00796
O2 0.01284 0.01219 0.01770 0.00145 0.00935 0.00533
O3 0.01250 0.01310 0.01160 0.00000 0.00620 0.00000

loop_
_atom_site_label
_atom_site_fract_x
_atom_site_fract_y
_atom_site_fract_z
_atom_site_U_iso_or_equiv
Fe 0.00000 0.50000 0.00000 0.00895
S 0.00000 0.15329 0.25000 0.00754
O1 0.16934 0.04258 0.39810 0.01514
O2 0.09619 0.26810 0.15713 0.01341
O3 0.00000 0.64477 0.25000 0.01220
H 0.09900 0.71700 0.29400 0.03500

loop_
_cod_related_entry_id
_cod_related_entry_database
_cod_related_entry_code
1 AMCSD 0021012
